data_7230156
loop_
_publ_author_name
'Mol\<canov, Kre\<simir'
'Stalke, Dietmar'
'\<Santi\'c, Ana'
'Demeshko, Serhiy'
'Stilinovi\'c, Vladimir'
'Mou, Zhongyu'
'Kertesz, Miklos'
'Koji\'c-Prodi\'c, Biserka'

_publ_section_title
;
 Probing semiconductivity in crystals of stable semiquinone radicals:
 organic salts of 5,6-dichloro-2,3-dicyanosemiquinone (DDQ) radical anions
;
_journal_issue 13
_journal_name_full CrystEngComm
_journal_page_first 1862
_journal_paper_doi 10.1039/C7CE02146A
_journal_volume 20
_journal_year 2018
_chemical_formula_moiety 'C8 Cl2 N2 O2, C7 H9 N2 O'
_chemical_formula_sum 'C15 H9 Cl2 N4 O3'
_chemical_formula_weight 364.16
_space_group_IT_number 2
_space_group_name_Hall '-P 1'
_space_group_name_H-M_alt 'P -1'
_symmetry_cell_setting triclinic
_symmetry_space_group_name_Hall '-P 1'
_symmetry_space_group_name_H-M 'P -1'
_atom_sites_solution_hydrogens mixed
_audit_creation_date 2017-11-08T12:37:48-00:00
_audit_creation_method 'WinGX routine CIF_UPDATE'
_audit_update_record
;
2017-11-08 deposited with the CCDC.
2018-02-13 downloaded from the CCDC.
;
_cell_angle_alpha 87.618(4)
_cell_angle_beta 79.679(4)
_cell_angle_gamma 75.627(5)
_cell_formula_units_Z 2
_cell_length_a 6.8797(4)
_cell_length_b 10.4684(6)
_cell_length_c 11.0184(4)
_cell_measurement_reflns_used 3296
_cell_measurement_temperature 293(2)
_cell_measurement_theta_max 75.5984
_cell_measurement_theta_min 4.0748
_cell_volume 756.26(7)
_computing_cell_refinement
;
        CrysAlisPro, Agilent Technologies,
        Version 1.171.36.20 (release 27-06-2012 CrysAlis171 .NET)
        (compiled Jul 11 2012,15:38:31)
;
_computing_data_collection
;
        CrysAlisPro, Agilent Technologies,
        Version 1.171.36.20 (release 27-06-2012 CrysAlis171 .NET)
        (compiled Jul 11 2012,15:38:31)
;
_computing_data_reduction
;
        CrysAlisPro, Agilent Technologies,
        Version 1.171.36.20 (release 27-06-2012 CrysAlis171 .NET)
        (compiled Jul 11 2012,15:38:31)
;
_computing_molecular_graphics 'Ortep-3 for Windows (Farrugia, 1997)'
_computing_publication_material 'WinGX publication routines (Farrugia, 1999)'
_computing_structure_refinement 'SHELXL-2017/1 (Sheldrick, 2017)'
_computing_structure_solution 'SHELXS-97 (Sheldrick, 1997)'
_diffrn_ambient_temperature 293(2)
_diffrn_detector_area_resol_mean 10.4323
_diffrn_measured_fraction_theta_full 0.994
_diffrn_measured_fraction_theta_max 0.978
_diffrn_measurement_device_type 'Xcalibur, Ruby, Nova'
_diffrn_measurement_method '\w scans'
_diffrn_radiation_monochromator mirror
_diffrn_radiation_type CuK\a
_diffrn_radiation_wavelength 1.54184
_diffrn_reflns_av_R_equivalents 0.0281
_diffrn_reflns_av_unetI/netI 0.0338
_diffrn_reflns_Laue_measured_fraction_full 0.994
_diffrn_reflns_Laue_measured_fraction_max 0.978
_diffrn_reflns_limit_h_max 8
_diffrn_reflns_limit_h_min -8
_diffrn_reflns_limit_k_max 12
_diffrn_reflns_limit_k_min -13
_diffrn_reflns_limit_l_max 9
_diffrn_reflns_limit_l_min -13
_diffrn_reflns_number 6225
_diffrn_reflns_point_group_measured_fraction_full 0.994
_diffrn_reflns_point_group_measured_fraction_max 0.978
_diffrn_reflns_theta_full 67.684
_diffrn_reflns_theta_max 75.785
_diffrn_reflns_theta_min 4.078
_exptl_absorpt_coefficient_mu 4.117
_exptl_absorpt_correction_T_max 1
_exptl_absorpt_correction_T_min 0.83336
_exptl_absorpt_correction_type multi-scan
_exptl_absorpt_process_details
;
        CrysAlisPro, Agilent Technologies,
        Version 1.171.36.20 (release 27-06-2012 CrysAlis171 .NET)
        (compiled Jul 11 2012,15:38:31)
        Empirical absorption correction using spherical harmonics,
 implemented in SCALE3 ABSPACK scaling algorithm.
;
_exptl_crystal_colour black
_exptl_crystal_density_diffrn 1.608
_exptl_crystal_density_method 'not measured'
_exptl_crystal_description prism
_exptl_crystal_F_000 372
_exptl_crystal_size_max 0.18
_exptl_crystal_size_mid 0.11
_exptl_crystal_size_min 0.05
_refine_diff_density_max 0.407
_refine_diff_density_min -0.465
_refine_diff_density_rms 0.055
_refine_ls_extinction_method none
_refine_ls_goodness_of_fit_ref 1.095
_refine_ls_hydrogen_treatment mixed
_refine_ls_matrix_type full
_refine_ls_number_parameters 224
_refine_ls_number_reflns 3075
_refine_ls_number_restraints 2
_refine_ls_restrained_S_all 1.095
_refine_ls_R_factor_all 0.048
_refine_ls_R_factor_gt 0.0456
_refine_ls_shift/su_max 0
_refine_ls_shift/su_mean 0
_refine_ls_structure_factor_coef Fsqd
_refine_ls_weighting_details 'w=1/[\s^2^(Fo^2^)+(0.0785P)^2^+0.2032P] where P=(Fo^2^+2Fc^2^)/3'
_refine_ls_weighting_scheme calc
_refine_ls_wR_factor_ref 0.137
_reflns_number_gt 2838
_reflns_number_total 3075
_reflns_threshold_expression 'I > 2\s(I)'
_cod_data_source_file c7ce02146a2.cif
_cod_data_source_block ddq_niac_2
_cod_depositor_comments 'Adding full bibliography for 7230151--7230160.cif.'
_cod_database_code 7230156

loop_
_symmetry_equiv_pos_as_xyz
'x, y, z'
'-x, -y, -z'

loop_
_atom_site_label
_atom_site_fract_x
_atom_site_fract_y
_atom_site_fract_z
_atom_site_U_iso_or_equiv
_atom_site_adp_type
_atom_site_calc_flag
_atom_site_occupancy
_atom_site_type_symbol
Cl1 0.42387(9) 0.35733(7) 0.68695(5) 0.0656(2) Uani d 1 Cl
Cl2 0.28079(9) 0.20486(5) 0.92907(5) 0.05607(19) Uani d 1 Cl
O1 0.1232(3) 0.37883(14) 1.14266(13) 0.0486(3) Uani d 1 O
O2 0.3695(3) 0.6400(2) 0.73156(15) 0.0657(5) Uani d 1 O
N1 0.0834(3) 0.6899(2) 1.26253(18) 0.0550(5) Uani d 1 N
N2 0.2531(4) 0.8867(2) 0.9503(3) 0.0732(6) Uani d 1 N
C1 0.1868(3) 0.43705(19) 1.04911(17) 0.0396(4) Uani d 1 C
C2 0.1898(3) 0.57476(19) 1.05101(17) 0.0395(4) Uani d 1 C
C3 0.2491(3) 0.6423(2) 0.94566(18) 0.0428(4) Uani d 1 C
C4 0.3170(3) 0.5785(2) 0.82564(19) 0.0480(5) Uani d 1 C
C5 0.3275(3) 0.4372(2) 0.82584(18) 0.0454(4) Uani d 1 C
C6 0.2673(3) 0.3715(2) 0.92888(18) 0.0425(4) Uani d 1 C
C7 0.1300(3) 0.6384(2) 1.16938(19) 0.0430(4) Uani d 1 C
C8 0.2485(4) 0.7786(2) 0.9494(2) 0.0520(5) Uani d 1 C
O3 0.3698(3) 0.87633(18) 1.51282(17) 0.0614(4) Uani d 1 O
N3 -0.1565(3) 0.76420(17) 1.62944(15) 0.0434(4) Uani d 1 N
N4 0.2746(3) 1.0587(2) 1.6296(2) 0.0562(5) Uani d 1 N
H4A 0.381(4) 1.084(3) 1.600(3) 0.084 Uiso d 1 H
H4B 0.189(5) 1.112(3) 1.679(3) 0.084 Uiso d 1 H
C9 0.0172(3) 0.8020(2) 1.59253(17) 0.0428(4) Uani d 1 C
H9 0.117696 0.753396 1.532424 0.051 Uiso calc 1 H
C10 0.0487(3) 0.91229(19) 1.64269(18) 0.0421(4) Uani d 1 C
C11 -0.1004(4) 0.9806(2) 1.7346(2) 0.0530(5) Uani d 1 C
H11 -0.081612 1.054008 1.771251 0.064 Uiso calc 1 H
C12 -0.2778(4) 0.9389(2) 1.7718(2) 0.0545(5) Uani d 1 C
H12 -0.378937 0.984325 1.833406 0.065 Uiso calc 1 H
C13 -0.3034(3) 0.8305(2) 1.71720(19) 0.0474(5) Uani d 1 C
H13 -0.422992 0.802752 1.741101 0.057 Uiso calc 1 H
C14 -0.1828(4) 0.6438(3) 1.5765(2) 0.0608(6) Uani d 1 C
H14A -0.065843 0.607699 1.5153 0.091 Uiso calc 0.5 H
H14B -0.197171 0.580241 1.640736 0.091 Uiso calc 0.5 H
H14C -0.302618 0.665153 1.539141 0.091 Uiso calc 0.5 H
H14D -0.311245 0.627696 1.614818 0.091 Uiso calc 0.5 H
H14E -0.179917 0.655154 1.489382 0.091 Uiso calc 0.5 H
H14F -0.07447 0.570242 1.590976 0.091 Uiso calc 0.5 H
C15 0.2449(3) 0.9485(2) 1.59031(18) 0.0437(4) Uani d 1 C

loop_
_atom_site_aniso_label
_atom_site_aniso_U_11
_atom_site_aniso_U_22
_atom_site_aniso_U_33
_atom_site_aniso_U_12
_atom_site_aniso_U_13
_atom_site_aniso_U_23
Cl1 0.0596(3) 0.0967(5) 0.0427(3) -0.0278(3) 0.0025(2) -0.0232(3)
Cl2 0.0636(3) 0.0446(3) 0.0576(3) -0.0020(2) -0.0181(2) -0.0074(2)
O1 0.0635(9) 0.0477(7) 0.0351(7) -0.0123(6) -0.0137(6) 0.0082(6)
O2 0.0734(11) 0.0897(13) 0.0413(8) -0.0413(10) -0.0015(8) 0.0103(8)
N1 0.0612(11) 0.0605(11) 0.0446(10) -0.0165(9) -0.0085(8) -0.0089(8)
N2 0.0811(16) 0.0593(13) 0.0839(16) -0.0303(11) -0.0091(13) 0.0024(11)
C1 0.0405(9) 0.0452(9) 0.0337(9) -0.0073(7) -0.0128(7) 0.0013(7)
C2 0.0393(9) 0.0478(10) 0.0327(8) -0.0109(7) -0.0092(7) -0.0003(7)
C3 0.0417(9) 0.0509(10) 0.0396(9) -0.0174(8) -0.0089(7) 0.0038(8)
C4 0.0426(10) 0.0693(13) 0.0367(10) -0.0234(9) -0.0059(8) 0.0040(9)
C5 0.0381(9) 0.0654(12) 0.0345(9) -0.0146(8) -0.0063(7) -0.0076(8)
C6 0.0386(9) 0.0483(10) 0.0411(10) -0.0071(7) -0.0123(7) -0.0034(8)
C7 0.0443(10) 0.0468(10) 0.0401(10) -0.0130(8) -0.0112(8) 0.0015(8)
C8 0.0529(11) 0.0582(13) 0.0486(11) -0.0230(9) -0.0062(9) 0.0049(9)
O3 0.0569(9) 0.0632(10) 0.0615(10) -0.0246(8) 0.0137(8) -0.0130(8)
N3 0.0501(9) 0.0492(9) 0.0341(8) -0.0175(7) -0.0100(7) 0.0072(6)
N4 0.0518(10) 0.0601(11) 0.0577(11) -0.0227(9) 0.0027(8) -0.0093(9)
C9 0.0439(10) 0.0504(10) 0.0328(9) -0.0121(8) -0.0032(7) 0.0020(7)
C10 0.0449(10) 0.0452(10) 0.0367(9) -0.0122(8) -0.0081(7) 0.0056(7)
C11 0.0565(12) 0.0460(11) 0.0525(12) -0.0134(9) 0.0031(9) -0.0040(9)
C12 0.0507(11) 0.0491(11) 0.0547(12) -0.0076(9) 0.0074(9) 0.0009(9)
C13 0.0420(10) 0.0531(11) 0.0443(10) -0.0111(8) -0.0042(8) 0.0120(8)
C14 0.0765(16) 0.0697(14) 0.0442(11) -0.0371(12) -0.0032(11) -0.0045(10)
C15 0.0463(10) 0.0485(10) 0.0364(9) -0.0131(8) -0.0062(8) 0.0026(8)

loop_
_atom_type_symbol
_atom_type_description
_atom_type_scat_dispersion_real
_atom_type_scat_dispersion_imag
_atom_type_scat_source
C C 0.0181 0.0091 'International Tables Vol C Tables 4.2.6.8 and 6.1.1.4'
H H 0 0 'International Tables Vol C Tables 4.2.6.8 and 6.1.1.4'
N N 0.0311 0.018 'International Tables Vol C Tables 4.2.6.8 and 6.1.1.4'
O O 0.0492 0.0322 'International Tables Vol C Tables 4.2.6.8 and 6.1.1.4'
Cl Cl 0.3639 0.7018 'International Tables Vol C Tables 4.2.6.8 and 6.1.1.4'

loop_
_geom_angle_atom_site_label_1
_geom_angle_atom_site_label_2
_geom_angle_atom_site_label_3
_geom_angle
O1 C1 C2 122.33(17)
O1 C1 C6 122.80(18)
C2 C1 C6 114.86(17)
C3 C2 C7 121.17(18)
C3 C2 C1 122.61(17)
C7 C2 C1 116.22(17)
C2 C3 C8 121.67(19)
C2 C3 C4 122.06(19)
C8 C3 C4 116.27(18)
O2 C4 C3 121.6(2)
O2 C4 C5 123.3(2)
C3 C4 C5 115.03(18)
C6 C5 C4 122.75(18)
C6 C5 Cl1 121.37(18)
C4 C5 Cl1 115.88(15)
C5 C6 C1 122.46(19)
C5 C6 Cl2 122.68(16)
C1 C6 Cl2 114.87(15)
N1 C7 C2 179.3(2)
N2 C8 C3 178.1(3)
C13 N3 C9 121.37(18)
C13 N3 C14 119.17(19)
C9 N3 C14 119.40(19)
C15 N4 H4A 121(2)
C15 N4 H4B 125(3)
H4A N4 H4B 115(3)
N3 C9 C10 120.77(19)
N3 C9 H9 119.6
C10 C9 H9 119.6
C9 C10 C11 118.5(2)
C9 C10 C15 116.06(18)
C11 C10 C15 125.46(19)
C10 C11 C12 119.6(2)
C10 C11 H11 120.2
C12 C11 H11 120.2
C13 C12 C11 119.6(2)
C13 C12 H12 120.2
C11 C12 H12 120.2
N3 C13 C12 120.1(2)
N3 C13 H13 119.9
C12 C13 H13 119.9
N3 C14 H14A 109.5
N3 C14 H14B 109.5
H14A C14 H14B 109.5
N3 C14 H14C 109.5
H14A C14 H14C 109.5
H14B C14 H14C 109.5
H14D C14 H14E 109.5
H14D C14 H14F 109.5
H14E C14 H14F 109.5
O3 C15 N4 122.7(2)
O3 C15 C10 119.32(19)
N4 C15 C10 117.98(18)

loop_
_geom_bond_atom_site_label_1
_geom_bond_atom_site_label_2
_geom_bond_distance
Cl1 C5 1.717(2)
Cl2 C6 1.724(2)
O1 C1 1.243(2)
O2 C4 1.243(3)
N1 C7 1.135(3)
N2 C8 1.141(3)
C1 C2 1.448(3)
C1 C6 1.468(3)
C2 C3 1.385(3)
C2 C7 1.435(3)
C3 C8 1.429(3)
C3 C4 1.453(3)
C4 C5 1.463(3)
C5 C6 1.357(3)
O3 C15 1.228(3)
N3 C13 1.340(3)
N3 C9 1.341(3)
N3 C14 1.474(3)
N4 C15 1.323(3)
N4 H4A 0.846(19)
N4 H4B 0.837(18)
C9 C10 1.380(3)
C9 H9 0.93
C10 C11 1.383(3)
C10 C15 1.502(3)
C11 C12 1.385(3)
C11 H11 0.93
C12 C13 1.369(3)
C12 H12 0.93
C13 H13 0.93
C14 H14A 0.96
C14 H14B 0.96
C14 H14C 0.96
C14 H14D 0.96
C14 H14E 0.96
C14 H14F 0.96

loop_
_geom_torsion_atom_site_label_1
_geom_torsion_atom_site_label_2
_geom_torsion_atom_site_label_3
_geom_torsion_atom_site_label_4
_geom_torsion
O1 C1 C2 C3 -176.05(18)
C6 C1 C2 C3 4.8(3)
O1 C1 C2 C7 4.7(3)
C6 C1 C2 C7 -174.43(16)
C7 C2 C3 C8 -1.6(3)
C1 C2 C3 C8 179.22(18)
C7 C2 C3 C4 177.79(17)
C1 C2 C3 C4 -1.4(3)
C2 C3 C4 O2 179.9(2)
C8 C3 C4 O2 -0.7(3)
C2 C3 C4 C5 -2.9(3)
C8 C3 C4 C5 176.55(18)
O2 C4 C5 C6 -179.2(2)
C3 C4 C5 C6 3.6(3)
O2 C4 C5 Cl1 1.5(3)
C3 C4 C5 Cl1 -175.72(14)
C4 C5 C6 C1 -0.1(3)
Cl1 C5 C6 C1 179.18(14)
C4 C5 C6 Cl2 -179.69(15)
Cl1 C5 C6 Cl2 -0.4(2)
O1 C1 C6 C5 176.79(19)
C2 C1 C6 C5 -4.1(3)
O1 C1 C6 Cl2 -3.6(2)
C2 C1 C6 Cl2 175.55(13)
C13 N3 C9 C10 -1.1(3)
C14 N3 C9 C10 -178.28(19)
N3 C9 C10 C11 2.0(3)
N3 C9 C10 C15 -177.42(17)
C9 C10 C11 C12 -1.5(3)
C15 C10 C11 C12 177.9(2)
C10 C11 C12 C13 0.1(4)
C9 N3 C13 C12 -0.3(3)
C14 N3 C13 C12 176.9(2)
C11 C12 C13 N3 0.8(3)
C9 C10 C15 O3 -4.1(3)
C11 C10 C15 O3 176.5(2)
C9 C10 C15 N4 175.32(19)
C11 C10 C15 N4 -4.0(3)
